data_7029893
loop_
_publ_author_name
'Gauthier, S\'ebastien'
'Caro, Bertrand'
'Robin-Le Guen, Fran\,coise'
'Bhuvanesh, Nattamai'
'Gladysz, John A.'
'Wojcik, Laurianne'
'Le Poul, Nicolas'
'Planchat, Aur\'elien'
'Pellegrin, Yann'
'Blart, Errol'
'Jacquemin, Denis'
'Odobel, Fabrice'

_publ_section_title
;
 Synthesis, photovoltaic performances and TD-DFT modeling of push-pull
 diacetylide platinum complexes in TiO2 based dye-sensitized solar cells.
;
_journal_issue 29
_journal_name_full 'Dalton transactions (Cambridge, England : 2003)'
_journal_page_first 11233
_journal_page_last 11242
_journal_paper_doi 10.1039/c4dt00301b
_journal_volume 43
_journal_year 2014
_chemical_formula_sum 'C74 H63.2 Cl O1.1 P2 Pt'
_chemical_formula_weight 1262.53
_chemical_name_systematic
; 
 ? 
;
_space_group_IT_number 2
_symmetry_cell_setting triclinic
_symmetry_space_group_name_Hall '-P 1'
_symmetry_space_group_name_H-M 'P -1'
_atom_sites_solution_hydrogens geom
_atom_sites_solution_primary direct
_atom_sites_solution_secondary difmap
_audit_creation_method SHELXL-97
_cell_angle_alpha 91.852(7)
_cell_angle_beta 93.653(7)
_cell_angle_gamma 110.591(7)
_cell_formula_units_Z 2
_cell_length_a 10.4357(10)
_cell_length_b 10.9498(10)
_cell_length_c 27.725(3)
_cell_measurement_reflns_used 1011
_cell_measurement_temperature 110(2)
_cell_measurement_theta_max 62.65
_cell_measurement_theta_min 4.54
_cell_volume 2954.6(5)
_computing_cell_refinement
; 
  CELL-NOW (Sheldrick, 2003) and SAINT (BRUKER-NONIUS, 2003) 
;
_computing_data_collection 'FRAMBO (BRUKER-NONIUS, 2003)'
_computing_data_reduction 'Bruker APEX2'
_computing_molecular_graphics Olex2
_computing_publication_material 'Bruker SHELXTL'
_computing_structure_refinement 'SHELXL-97 (Sheldrick, 2008)'
_computing_structure_solution 'SHELXS-97 (Sheldrick, 2008)'
_diffrn_ambient_temperature 110(2)
_diffrn_measured_fraction_theta_full 0.981
_diffrn_measured_fraction_theta_max 0.981
_diffrn_measurement_device_type 'BRUKER GADDS D8 Discover'
_diffrn_measurement_method 'phi and omega scans'
_diffrn_radiation_monochromator graphite
_diffrn_radiation_source 'fine-focus sealed tube'
_diffrn_radiation_type CuK\a
_diffrn_radiation_wavelength 1.54178
_diffrn_reflns_av_R_equivalents 0.0548
_diffrn_reflns_av_sigmaI/netI 0.0332
_diffrn_reflns_limit_h_max 11
_diffrn_reflns_limit_h_min -11
_diffrn_reflns_limit_k_max 12
_diffrn_reflns_limit_k_min -12
_diffrn_reflns_limit_l_max 31
_diffrn_reflns_limit_l_min -31
_diffrn_reflns_number 69136
_diffrn_reflns_theta_full 60.00
_diffrn_reflns_theta_max 60.00
_diffrn_reflns_theta_min 1.60
_diffrn_standards_decay_% 0
_diffrn_standards_interval_count 0
_diffrn_standards_number 0
_exptl_absorpt_coefficient_mu 5.715
_exptl_absorpt_correction_T_max 0.8472
_exptl_absorpt_correction_T_min 0.6273
_exptl_absorpt_correction_type multi-scan
_exptl_absorpt_process_details 'SADABS; (Sheldrick, 2006)'
_exptl_crystal_colour yellow
_exptl_crystal_density_diffrn 1.419
_exptl_crystal_density_method 'not measured'
_exptl_crystal_description block
_exptl_crystal_F_000 1282
_exptl_crystal_size_max 0.09
_exptl_crystal_size_mid 0.07
_exptl_crystal_size_min 0.03
_refine_diff_density_max 0.466
_refine_diff_density_min -0.829
_refine_diff_density_rms 0.091
_refine_ls_extinction_method none
_refine_ls_goodness_of_fit_ref 1.074
_refine_ls_hydrogen_treatment constr
_refine_ls_matrix_type full
_refine_ls_number_parameters 727
_refine_ls_number_reflns 8612
_refine_ls_number_restraints 0
_refine_ls_restrained_S_all 1.074
_refine_ls_R_factor_all 0.0272
_refine_ls_R_factor_gt 0.0238
_refine_ls_shift/su_max 0.002
_refine_ls_shift/su_mean 0.000
_refine_ls_structure_factor_coef Fsqd
_refine_ls_weighting_details 'calc w=1/[\s^2^(Fo^2^)+(0.0327P)^2^+0.0000P] where P=(Fo^2^+2Fc^2^)/3'
_refine_ls_weighting_scheme calc
_refine_ls_wR_factor_gt 0.0568
_refine_ls_wR_factor_ref 0.0578
_reflns_number_gt 7704
_reflns_number_total 8612
_reflns_threshold_expression >2sigma(I)
_cod_data_source_file c4dt00301b2.cif
_cod_data_source_block 433
_cod_depositor_comments
;
The following automatic conversions were performed:

'_symmetry_cell_setting' value 'Triclinic' changed to 'triclinic'
according to
/usr/data/users/saulius/crontab/automatic-downloads/rss-feeds/RSC/lib/dictionaries/cif_core.dic
dictionary named 'cif_core.dic' version 2.4.2 from 2011-04-26.

Automatic conversion script
Id: cif_fix_values 2281 2013-09-26 08:29:07Z andrius 

 Adding full bibliography for 7029893.cif.
;
_cod_original_sg_symbol_H-M P-1
_cod_original_formula_sum 'C74 H63.20 Cl O1.10 P2 Pt'
_cod_database_code 7029893

loop_
_symmetry_equiv_pos_as_xyz
'x, y, z'
'-x, -y, -z'

loop_
_atom_site_label
_atom_site_type_symbol
_atom_site_fract_x
_atom_site_fract_y
_atom_site_fract_z
_atom_site_U_iso_or_equiv
_atom_site_adp_type
_atom_site_occupancy
_atom_site_symmetry_multiplicity
_atom_site_calc_flag
_atom_site_refinement_flags
Pt1 Pt 0.827487(13) 0.743344(12) 0.652909(4) 0.01205(5) Uani 1 1 d .
Cl1 Cl 0.69082(8) 0.79890(7) 0.59320(3) 0.02000(17) Uani 1 1 d .
P1 P 0.77939(8) 0.86602(7) 0.71450(3) 0.01337(17) Uani 1 1 d .
P2 P 0.88651(8) 0.62032(7) 0.59476(3) 0.01283(17) Uani 1 1 d .
O1 O 1.6721(2) 1.0079(2) 0.95173(7) 0.0206(5) Uani 1 1 d .
C1 C 0.9364(3) 0.6953(3) 0.70363(11) 0.0140(7) Uani 1 1 d .
C2 C 1.0010(3) 0.6730(3) 0.73781(11) 0.0157(7) Uani 1 1 d .
C3 C 1.0751(3) 0.6632(3) 0.78155(10) 0.0127(7) Uani 1 1 d .
C4 C 1.2100(3) 0.6649(3) 0.78268(10) 0.0156(7) Uani 1 1 d .
H4 H 1.2506 0.6622 0.7531 0.019 Uiso 1 1 calc R
C5 C 1.2853(3) 0.6702(3) 0.82622(10) 0.0152(7) Uani 1 1 d .
H5 H 1.3776 0.6737 0.8261 0.018 Uiso 1 1 calc R
C6 C 1.2273(3) 0.6705(3) 0.87019(10) 0.0134(7) Uani 1 1 d .
C7 C 1.0900(3) 0.6622(3) 0.86875(11) 0.0175(7) Uani 1 1 d .
H7 H 1.0472 0.6585 0.8982 0.021 Uiso 1 1 calc R
C8 C 1.0158(3) 0.6592(3) 0.82570(11) 0.0177(7) Uani 1 1 d .
H8 H 0.9231 0.6543 0.8259 0.021 Uiso 1 1 calc R
C9 C 1.3059(3) 0.6831(3) 0.91797(10) 0.0139(7) Uani 1 1 d .
C10 C 1.2452(3) 0.5770(3) 0.95080(10) 0.0152(7) Uani 1 1 d .
C11 C 1.2019(3) 0.4471(3) 0.93331(11) 0.0185(7) Uani 1 1 d .
H11 H 1.2142 0.4278 0.9007 0.022 Uiso 1 1 calc R
C12 C 1.1415(3) 0.3456(3) 0.96238(12) 0.0222(8) Uani 1 1 d .
H12 H 1.1149 0.2576 0.9500 0.027 Uiso 1 1 calc R
C13 C 1.1200(3) 0.3725(3) 1.00931(12) 0.0242(8) Uani 1 1 d .
H13 H 1.0779 0.3032 1.0294 0.029 Uiso 1 1 calc R
C14 C 1.1601(3) 0.5014(3) 1.02736(11) 0.0243(8) Uani 1 1 d .
H14 H 1.1444 0.5202 1.0597 0.029 Uiso 1 1 calc R
C15 C 1.2229(3) 0.6026(3) 0.99835(11) 0.0195(7) Uani 1 1 d .
H15 H 1.2509 0.6905 1.0111 0.023 Uiso 1 1 calc R
C16 C 1.4229(3) 0.7890(3) 0.93018(10) 0.0153(7) Uani 1 1 d .
C17 C 1.5121(3) 0.8066(3) 0.97437(10) 0.0165(7) Uani 1 1 d .
H17 H 1.4874 0.7414 0.9973 0.020 Uiso 1 1 calc R
C18 C 1.6270(3) 0.9103(3) 0.98407(11) 0.0182(7) Uani 1 1 d .
C19 C 1.5900(3) 0.9977(3) 0.90929(10) 0.0164(7) Uani 1 1 d .
C20 C 1.4729(3) 0.8970(3) 0.89889(11) 0.0168(7) Uani 1 1 d .
H20 H 1.4196 0.8957 0.8697 0.020 Uiso 1 1 calc R
C21 C 1.7207(3) 0.9368(3) 1.02822(11) 0.0189(7) Uani 1 1 d .
C22 C 1.6739(3) 0.8786(3) 1.07086(11) 0.0237(8) Uani 1 1 d .
H22 H 1.5813 0.8213 1.0712 0.028 Uiso 1 1 calc R
C23 C 1.7605(4) 0.9033(3) 1.11248(12) 0.0287(8) Uani 1 1 d .
H23 H 1.7268 0.8640 1.1414 0.034 Uiso 1 1 calc R
C24 C 1.8951(4) 0.9842(3) 1.11261(13) 0.0343(9) Uani 1 1 d .
H24 H 1.9545 1.0004 1.1414 0.041 Uiso 1 1 calc R
C25 C 1.9434(4) 1.0416(4) 1.07087(14) 0.0401(10) Uani 1 1 d .
H25 H 2.0369 1.0968 1.0707 0.048 Uiso 1 1 calc R
C26 C 1.8565(4) 1.0193(3) 1.02882(13) 0.0310(9) Uani 1 1 d .
H26 H 1.8904 1.0610 1.0003 0.037 Uiso 1 1 calc R
C27 C 1.6499(3) 1.1072(3) 0.87844(11) 0.0164(7) Uani 1 1 d .
C28 C 1.7788(3) 1.2020(3) 0.89079(11) 0.0212(7) Uani 1 1 d .
H28 H 1.8293 1.1969 0.9199 0.025 Uiso 1 1 calc R
C29 C 1.8343(3) 1.3039(3) 0.86102(12) 0.0252(8) Uani 1 1 d .
H29 H 1.9223 1.3678 0.8700 0.030 Uiso 1 1 calc R
C30 C 1.7631(4) 1.3134(3) 0.81870(12) 0.0252(8) Uani 1 1 d .
H30 H 1.8009 1.3840 0.7987 0.030 Uiso 1 1 calc R
C31 C 1.6352(4) 1.2187(3) 0.80553(12) 0.0251(8) Uani 1 1 d .
H31 H 1.5858 1.2239 0.7761 0.030 Uiso 1 1 calc R
C32 C 1.5797(3) 1.1173(3) 0.83495(12) 0.0228(8) Uani 1 1 d .
H32 H 1.4922 1.0531 0.8255 0.027 Uiso 1 1 calc R
C33 C 0.9276(3) 1.0101(3) 0.73601(10) 0.0159(7) Uani 1 1 d .
C34 C 1.0582(3) 1.0038(3) 0.73761(11) 0.0192(7) Uani 1 1 d .
H34 H 1.0700 0.9259 0.7262 0.023 Uiso 1 1 calc R
C35 C 1.1719(3) 1.1098(3) 0.75565(11) 0.0212(8) Uani 1 1 d .
H35 H 1.2603 1.1031 0.7567 0.025 Uiso 1 1 calc R
C36 C 1.1590(3) 1.2251(3) 0.77208(11) 0.0216(8) Uani 1 1 d .
C37 C 1.0288(4) 1.2314(3) 0.77048(12) 0.0280(8) Uani 1 1 d .
H37 H 1.0177 1.3098 0.7815 0.034 Uiso 1 1 calc R
C38 C 0.9139(3) 1.1253(3) 0.75300(12) 0.0268(8) Uani 1 1 d .
H38 H 0.8253 1.1316 0.7527 0.032 Uiso 1 1 calc R
C39 C 1.2831(3) 1.3406(3) 0.79076(13) 0.0301(9) Uani 1 1 d .
H39A H 1.2928 1.3430 0.8262 0.045 Uiso 1 1 calc R
H39B H 1.2719 1.4213 0.7804 0.045 Uiso 1 1 calc R
H39C H 1.3653 1.3328 0.7778 0.045 Uiso 1 1 calc R
C40 C 0.6422(3) 0.9285(3) 0.69953(11) 0.0176(7) Uani 1 1 d .
C41 C 0.5122(3) 0.8719(3) 0.71544(11) 0.0203(7) Uani 1 1 d .
H41 H 0.4956 0.8048 0.7376 0.024 Uiso 1 1 calc R
C42 C 0.4060(3) 0.9128(3) 0.69905(12) 0.0254(8) Uani 1 1 d .
H42 H 0.3171 0.8722 0.7098 0.030 Uiso 1 1 calc R
C43 C 0.4279(4) 1.0121(4) 0.66718(11) 0.0257(8) Uani 1 1 d .
C44 C 0.5587(4) 1.0706(4) 0.65277(12) 0.0326(9) Uani 1 1 d .
H44 H 0.5766 1.1412 0.6321 0.039 Uiso 1 1 calc R
C45 C 0.6638(4) 1.0287(4) 0.66786(12) 0.0295(9) Uani 1 1 d .
H45 H 0.7521 1.0687 0.6565 0.035 Uiso 1 1 calc R
C46 C 0.3116(4) 1.0531(4) 0.64808(13) 0.0410(10) Uani 1 1 d .
H46A H 0.2240 0.9821 0.6509 0.061 Uiso 1 1 calc R
H46B H 0.3217 1.0727 0.6140 0.061 Uiso 1 1 calc R
H46C H 0.3136 1.1311 0.6669 0.061 Uiso 1 1 calc R
C48 C 0.6710(3) 0.6402(3) 0.76387(11) 0.0157(7) Uani 1 1 d .
H48 H 0.6629 0.5964 0.7331 0.019 Uiso 1 1 calc R
C49 C 0.6261(3) 0.5677(3) 0.80372(11) 0.0189(7) Uani 1 1 d .
H49 H 0.5864 0.4751 0.7998 0.023 Uiso 1 1 calc R
C50 C 0.6386(3) 0.6297(3) 0.84954(11) 0.0190(7) Uani 1 1 d .
C51 C 0.6983(3) 0.7650(3) 0.85401(11) 0.0190(7) Uani 1 1 d .
H51 H 0.7103 0.8087 0.8850 0.023 Uiso 1 1 calc R
C52 C 0.7408(3) 0.8377(3) 0.81403(11) 0.0185(7) Uani 1 1 d .
H52 H 0.7790 0.9304 0.8178 0.022 Uiso 1 1 calc R
C53 C 0.7276(3) 0.7752(3) 0.76844(10) 0.0140(7) Uani 1 1 d .
C54 C 0.5858(4) 0.5507(4) 0.89217(12) 0.0303(9) Uani 1 1 d .
H54A H 0.4865 0.5305 0.8922 0.045 Uiso 1 1 calc R
H54B H 0.6318 0.6009 0.9222 0.045 Uiso 1 1 calc R
H54C H 0.6045 0.4691 0.8899 0.045 Uiso 1 1 calc R
C55 C 0.9208(3) 0.6972(3) 0.53734(11) 0.0146(7) Uani 1 1 d .
C56 C 1.0178(3) 0.8216(3) 0.53579(11) 0.0187(7) Uani 1 1 d .
H56 H 1.0642 0.8683 0.5650 0.022 Uiso 1 1 calc R
C57 C 1.0479(3) 0.8784(3) 0.49186(11) 0.0191(7) Uani 1 1 d .
H57 H 1.1168 0.9626 0.4913 0.023 Uiso 1 1 calc R
C58 C 0.9783(3) 0.8137(3) 0.44848(11) 0.0178(7) Uani 1 1 d .
C59 C 0.8803(3) 0.6916(3) 0.45070(11) 0.0179(7) Uani 1 1 d .
H59 H 0.8307 0.6469 0.4216 0.021 Uiso 1 1 calc R
C60 C 0.8513(3) 0.6315(3) 0.49399(10) 0.0162(7) Uani 1 1 d .
H60 H 0.7846 0.5461 0.4942 0.019 Uiso 1 1 calc R
C61 C 1.0109(4) 0.8757(3) 0.40084(12) 0.0264(8) Uani 1 1 d .
H61A H 0.9300 0.8907 0.3863 0.040 Uiso 1 1 calc R
H61B H 1.0363 0.8174 0.3790 0.040 Uiso 1 1 calc R
H61C H 1.0875 0.9593 0.4063 0.040 Uiso 1 1 calc R
C62 C 0.7507(3) 0.4646(3) 0.57777(10) 0.0133(7) Uani 1 1 d .
C63 C 0.6153(3) 0.4572(3) 0.57750(11) 0.0198(7) Uani 1 1 d .
H63 H 0.5948 0.5291 0.5904 0.024 Uiso 1 1 calc R
C64 C 0.5090(3) 0.3452(3) 0.55850(12) 0.0225(8) Uani 1 1 d .
H64 H 0.4169 0.3421 0.5582 0.027 Uiso 1 1 calc R
C65 C 0.5356(3) 0.2384(3) 0.54012(11) 0.0186(7) Uani 1 1 d .
C66 C 0.6715(3) 0.2465(3) 0.54075(11) 0.0195(7) Uani 1 1 d .
H66 H 0.6918 0.1743 0.5281 0.023 Uiso 1 1 calc R
C67 C 0.7782(3) 0.3575(3) 0.55934(11) 0.0179(7) Uani 1 1 d .
H67 H 0.8704 0.3605 0.5595 0.022 Uiso 1 1 calc R
C68 C 0.4197(3) 0.1178(3) 0.52000(12) 0.0249(8) Uani 1 1 d .
H68A H 0.3321 0.1305 0.5230 0.037 Uiso 1 1 calc R
H68B H 0.4210 0.0428 0.5381 0.037 Uiso 1 1 calc R
H68C H 0.4304 0.1017 0.4858 0.037 Uiso 1 1 calc R
C69 C 1.0383(3) 0.5811(3) 0.61243(10) 0.0151(7) Uani 1 1 d .
C70 C 1.1666(3) 0.6471(3) 0.59578(11) 0.0201(7) Uani 1 1 d .
H70 H 1.1744 0.7067 0.5710 0.024 Uiso 1 1 calc R
C71 C 1.2826(3) 0.6263(3) 0.61497(11) 0.0208(8) Uani 1 1 d .
H71 H 1.3692 0.6727 0.6034 0.025 Uiso 1 1 calc R
C72 C 1.2746(3) 0.5393(3) 0.65064(11) 0.0212(8) Uani 1 1 d .
C73 C 1.1453(3) 0.4707(3) 0.66670(11) 0.0194(7) Uani 1 1 d .
H73 H 1.1375 0.4089 0.6906 0.023 Uiso 1 1 calc R
C74 C 1.0295(3) 0.4917(3) 0.64821(10) 0.0177(7) Uani 1 1 d .
H74 H 0.9430 0.4452 0.6598 0.021 Uiso 1 1 calc R
C75 C 1.4014(3) 0.5174(4) 0.67165(12) 0.0318(9) Uani 1 1 d .
H75A H 1.3952 0.4280 0.6627 0.048 Uiso 1 1 calc R
H75B H 1.4083 0.5301 0.7070 0.048 Uiso 1 1 calc R
H75C H 1.4830 0.5797 0.6589 0.048 Uiso 1 1 calc R
O1W O 0.711(3) 0.384(3) 0.7043(11) 0.070(10) Uani 0.10 1 d P
H1WA H 0.6873 0.3919 0.6750 0.105 Uiso 0.10 1 d PR
H1WB H 0.6930 0.3026 0.7052 0.105 Uiso 0.10 1 d PR

loop_
_atom_site_aniso_label
_atom_site_aniso_U_11
_atom_site_aniso_U_22
_atom_site_aniso_U_33
_atom_site_aniso_U_23
_atom_site_aniso_U_13
_atom_site_aniso_U_12
Pt1 0.01083(8) 0.01442(8) 0.01073(7) -0.00212(5) -0.00202(5) 0.00502(5)
Cl1 0.0207(4) 0.0242(5) 0.0171(4) 0.0004(3) -0.0054(3) 0.0116(3)
P1 0.0119(4) 0.0142(4) 0.0142(4) -0.0018(3) 0.0014(3) 0.0052(3)
P2 0.0116(4) 0.0147(4) 0.0120(4) -0.0034(3) -0.0014(3) 0.0052(3)
O1 0.0178(12) 0.0206(13) 0.0180(12) 0.0032(9) -0.0054(10) 0.0009(9)
C1 0.0128(17) 0.0131(18) 0.0157(17) -0.0063(12) 0.0049(14) 0.0041(13)
C2 0.0148(17) 0.0185(19) 0.0144(17) -0.0021(13) 0.0016(14) 0.0069(14)
C3 0.0143(17) 0.0070(17) 0.0137(16) -0.0017(12) -0.0038(13) 0.0009(12)
C4 0.0171(18) 0.0177(19) 0.0116(16) -0.0005(12) 0.0027(13) 0.0056(13)
C5 0.0123(17) 0.0157(18) 0.0190(17) 0.0018(13) 0.0000(14) 0.0067(13)
C6 0.0141(18) 0.0085(17) 0.0157(16) 0.0032(12) 0.0000(13) 0.0017(12)
C7 0.0131(18) 0.023(2) 0.0148(16) 0.0046(13) 0.0038(14) 0.0037(14)
C8 0.0105(17) 0.0214(19) 0.0208(17) 0.0031(13) 0.0003(14) 0.0051(13)
C9 0.0141(17) 0.0159(18) 0.0116(15) 0.0010(12) 0.0006(13) 0.0053(13)
C10 0.0078(16) 0.022(2) 0.0159(16) 0.0022(13) -0.0019(13) 0.0051(13)
C11 0.0167(18) 0.023(2) 0.0146(16) -0.0009(13) 0.0000(14) 0.0055(14)
C12 0.0210(19) 0.0126(19) 0.0299(19) 0.0033(14) 0.0028(15) 0.0019(14)
C13 0.024(2) 0.022(2) 0.0243(19) 0.0091(15) 0.0018(15) 0.0055(15)
C14 0.024(2) 0.031(2) 0.0159(17) 0.0029(14) 0.0047(15) 0.0071(16)
C15 0.0175(19) 0.022(2) 0.0177(17) -0.0013(13) -0.0009(14) 0.0062(14)
C16 0.0158(18) 0.0189(19) 0.0131(16) 0.0000(13) -0.0015(13) 0.0089(14)
C17 0.0168(18) 0.0178(19) 0.0143(16) 0.0026(13) 0.0000(14) 0.0057(14)
C18 0.0193(18) 0.0176(19) 0.0186(17) 0.0010(13) -0.0015(14) 0.0082(14)
C19 0.0167(18) 0.0191(19) 0.0146(16) -0.0015(13) -0.0017(14) 0.0085(14)
C20 0.0183(18) 0.0169(19) 0.0143(16) -0.0016(13) -0.0017(14) 0.0061(14)
C21 0.0182(18) 0.0172(19) 0.0204(17) -0.0049(13) -0.0068(14) 0.0071(14)
C22 0.0208(19) 0.030(2) 0.0199(18) -0.0036(14) -0.0045(15) 0.0101(15)
C23 0.036(2) 0.032(2) 0.0182(18) 0.0002(15) -0.0047(16) 0.0139(18)
C24 0.042(2) 0.026(2) 0.030(2) -0.0039(16) -0.0200(18) 0.0099(18)
C25 0.030(2) 0.030(2) 0.045(2) 0.0081(18) -0.0209(19) -0.0042(17)
C26 0.028(2) 0.024(2) 0.032(2) 0.0064(15) -0.0118(17) 0.0004(16)
C27 0.0180(18) 0.0154(19) 0.0180(17) 0.0011(13) 0.0043(14) 0.0081(14)
C28 0.0205(19) 0.022(2) 0.0194(17) -0.0033(14) 0.0027(14) 0.0058(15)
C29 0.023(2) 0.019(2) 0.029(2) -0.0025(14) 0.0075(16) 0.0015(15)
C30 0.031(2) 0.014(2) 0.033(2) 0.0067(14) 0.0157(17) 0.0078(15)
C31 0.029(2) 0.024(2) 0.0254(19) 0.0065(15) 0.0024(16) 0.0120(16)
C32 0.0201(19) 0.020(2) 0.0267(19) 0.0051(14) 0.0014(15) 0.0052(14)
C33 0.0173(18) 0.0159(18) 0.0117(15) -0.0007(12) 0.0024(13) 0.0023(13)
C34 0.0179(19) 0.0174(19) 0.0217(17) -0.0035(13) -0.0007(14) 0.0063(14)
C35 0.0164(18) 0.020(2) 0.0247(18) -0.0020(14) -0.0014(15) 0.0043(14)
C36 0.024(2) 0.019(2) 0.0152(16) -0.0010(13) 0.0039(14) 0.0002(14)
C37 0.028(2) 0.019(2) 0.038(2) -0.0042(15) 0.0084(17) 0.0082(16)
C38 0.0171(19) 0.024(2) 0.039(2) -0.0037(16) 0.0093(16) 0.0064(15)
C39 0.026(2) 0.022(2) 0.033(2) -0.0057(15) 0.0008(17) -0.0012(15)
C40 0.0176(18) 0.0203(19) 0.0180(17) -0.0026(13) 0.0036(14) 0.0105(14)
C41 0.0205(19) 0.022(2) 0.0215(17) 0.0036(14) -0.0005(15) 0.0111(15)
C42 0.0169(19) 0.033(2) 0.0275(19) 0.0025(15) 0.0027(15) 0.0104(16)
C43 0.027(2) 0.041(2) 0.0172(17) 0.0025(15) 0.0010(16) 0.0233(17)
C44 0.039(2) 0.044(3) 0.029(2) 0.0208(17) 0.0160(18) 0.028(2)
C45 0.026(2) 0.041(2) 0.029(2) 0.0168(17) 0.0159(17) 0.0184(18)
C46 0.043(3) 0.069(3) 0.030(2) 0.0130(19) 0.0074(19) 0.042(2)
C48 0.0073(16) 0.023(2) 0.0165(16) -0.0026(13) -0.0033(13) 0.0057(13)
C49 0.0105(17) 0.0183(19) 0.0278(19) 0.0026(14) -0.0014(14) 0.0052(13)
C50 0.0106(17) 0.028(2) 0.0218(18) 0.0062(14) 0.0026(14) 0.0098(14)
C51 0.0113(18) 0.031(2) 0.0174(17) -0.0041(14) -0.0001(14) 0.0109(15)
C52 0.0136(18) 0.0207(19) 0.0215(18) -0.0016(14) -0.0010(14) 0.0070(14)
C53 0.0072(16) 0.0183(19) 0.0169(16) 0.0011(13) 0.0004(13) 0.0052(13)
C54 0.024(2) 0.042(2) 0.028(2) 0.0136(16) 0.0043(16) 0.0137(17)
C55 0.0094(16) 0.0185(19) 0.0177(16) -0.0001(13) 0.0011(13) 0.0072(13)
C56 0.0175(18) 0.0129(18) 0.0238(18) -0.0058(13) -0.0056(14) 0.0050(14)
C57 0.0116(17) 0.0132(18) 0.0320(19) 0.0022(14) 0.0026(15) 0.0036(13)
C58 0.0152(18) 0.0200(19) 0.0216(17) 0.0011(13) 0.0053(14) 0.0097(14)
C59 0.0154(18) 0.0197(19) 0.0165(16) -0.0028(13) 0.0018(14) 0.0040(14)
C60 0.0122(17) 0.0183(19) 0.0170(16) -0.0011(13) 0.0036(14) 0.0038(13)
C61 0.024(2) 0.026(2) 0.030(2) 0.0108(15) 0.0121(16) 0.0068(15)
C62 0.0121(17) 0.0181(18) 0.0082(15) 0.0017(12) -0.0011(13) 0.0037(13)
C63 0.0166(19) 0.021(2) 0.0221(18) -0.0026(14) 0.0010(14) 0.0077(14)
C64 0.0132(18) 0.025(2) 0.0282(19) 0.0006(15) 0.0013(15) 0.0057(15)
C65 0.0179(19) 0.017(2) 0.0151(16) 0.0025(13) -0.0033(14) -0.0001(14)
C66 0.020(2) 0.0174(19) 0.0208(17) -0.0031(13) -0.0027(14) 0.0075(14)
C67 0.0121(17) 0.021(2) 0.0205(17) -0.0004(13) -0.0007(14) 0.0062(14)
C68 0.0190(19) 0.025(2) 0.0255(19) -0.0033(14) -0.0038(15) 0.0020(15)
C69 0.0113(17) 0.0181(19) 0.0144(16) -0.0084(13) -0.0041(13) 0.0051(13)
C70 0.0188(19) 0.020(2) 0.0205(17) -0.0024(13) -0.0018(15) 0.0063(14)
C71 0.0126(18) 0.023(2) 0.0241(18) -0.0058(14) -0.0005(15) 0.0037(14)
C72 0.0188(19) 0.028(2) 0.0169(17) -0.0121(14) -0.0076(15) 0.0110(15)
C73 0.023(2) 0.023(2) 0.0154(16) -0.0021(13) -0.0033(14) 0.0132(15)
C74 0.0139(18) 0.024(2) 0.0135(16) -0.0068(13) -0.0032(14) 0.0066(14)
C75 0.023(2) 0.048(3) 0.027(2) -0.0022(17) -0.0065(16) 0.0169(18)
O1W 0.10(3) 0.05(2) 0.06(2) 0.019(16) 0.05(2) 0.009(18)

loop_
_atom_type_symbol
_atom_type_description
_atom_type_scat_dispersion_real
_atom_type_scat_dispersion_imag
_atom_type_scat_source
C C 0.0181 0.0091 'International Tables Vol C Tables 4.2.6.8 and 6.1.1.4'
H H 0.0000 0.0000 'International Tables Vol C Tables 4.2.6.8 and 6.1.1.4'
Cl Cl 0.3639 0.7018 'International Tables Vol C Tables 4.2.6.8 and 6.1.1.4'
O O 0.0492 0.0322 'International Tables Vol C Tables 4.2.6.8 and 6.1.1.4'
P P 0.2955 0.4335 'International Tables Vol C Tables 4.2.6.8 and 6.1.1.4'
Pt Pt -4.5932 6.9264 'International Tables Vol C Tables 4.2.6.8 and 6.1.1.4'

loop_
_geom_angle_atom_site_label_1
_geom_angle_atom_site_label_2
_geom_angle_atom_site_label_3
_geom_angle
C1 Pt1 P2 91.40(8)
C1 Pt1 P1 85.15(8)
P2 Pt1 P1 176.42(3)
C1 Pt1 Cl1 178.33(9)
P2 Pt1 Cl1 89.56(3)
P1 Pt1 Cl1 93.90(3)
C40 P1 C53 104.28(14)
C40 P1 C33 104.89(15)
C53 P1 C33 104.85(14)
C40 P1 Pt1 115.87(10)
C53 P1 Pt1 113.09(10)
C33 P1 Pt1 112.81(10)
C62 P2 C55 103.39(13)
C62 P2 C69 105.68(14)
C55 P2 C69 105.29(14)
C62 P2 Pt1 113.01(10)
C55 P2 Pt1 113.97(10)
C69 P2 Pt1 114.47(10)
C19 O1 C18 117.7(2)
C2 C1 Pt1 174.2(3)
C1 C2 C3 171.5(3)
C4 C3 C8 117.9(3)
C4 C3 C2 122.2(3)
C8 C3 C2 119.9(3)
C5 C4 C3 121.1(3)
C5 C4 H4 119.5
C3 C4 H4 119.5
C4 C5 C6 120.8(3)
C4 C5 H5 119.6
C6 C5 H5 119.6
C5 C6 C7 117.9(3)
C5 C6 C9 122.9(3)
C7 C6 C9 119.2(3)
C8 C7 C6 121.4(3)
C8 C7 H7 119.3
C6 C7 H7 119.3
C7 C8 C3 120.8(3)
C7 C8 H8 119.6
C3 C8 H8 119.6
C16 C9 C10 123.9(3)
C16 C9 C6 120.8(3)
C10 C9 C6 115.3(3)
C15 C10 C11 118.0(3)
C15 C10 C9 122.1(3)
C11 C10 C9 119.8(3)
C12 C11 C10 121.5(3)
C12 C11 H11 119.2
C10 C11 H11 119.2
C13 C12 C11 119.7(3)
C13 C12 H12 120.1
C11 C12 H12 120.1
C12 C13 C14 119.8(3)
C12 C13 H13 120.1
C14 C13 H13 120.1
C15 C14 C13 120.2(3)
C15 C14 H14 119.9
C13 C14 H14 119.9
C14 C15 C10 120.7(3)
C14 C15 H15 119.6
C10 C15 H15 119.6
C9 C16 C20 122.5(3)
C9 C16 C17 125.2(3)
C20 C16 C17 112.3(3)
C18 C17 C16 122.9(3)
C18 C17 H17 118.6
C16 C17 H17 118.6
C17 C18 O1 122.0(3)
C17 C18 C21 126.3(3)
O1 C18 C21 111.7(3)
C20 C19 O1 121.9(3)
C20 C19 C27 126.1(3)
O1 C19 C27 112.0(3)
C19 C20 C16 123.1(3)
C19 C20 H20 118.5
C16 C20 H20 118.5
C26 C21 C22 118.3(3)
C26 C21 C18 121.5(3)
C22 C21 C18 120.2(3)
C23 C22 C21 120.7(3)
C23 C22 H22 119.7
C21 C22 H22 119.7
C24 C23 C22 120.6(3)
C24 C23 H23 119.7
C22 C23 H23 119.7
C23 C24 C25 119.6(3)
C23 C24 H24 120.2
C25 C24 H24 120.2
C24 C25 C26 120.4(3)
C24 C25 H25 119.8
C26 C25 H25 119.8
C21 C26 C25 120.4(3)
C21 C26 H26 119.8
C25 C26 H26 119.8
C28 C27 C32 117.8(3)
C28 C27 C19 121.5(3)
C32 C27 C19 120.6(3)
C29 C28 C27 120.8(3)
C29 C28 H28 119.6
C27 C28 H28 119.6
C30 C29 C28 120.7(3)
C30 C29 H29 119.7
C28 C29 H29 119.7
C29 C30 C31 119.3(3)
C29 C30 H30 120.3
C31 C30 H30 120.3
C32 C31 C30 120.2(3)
C32 C31 H31 119.9
C30 C31 H31 119.9
C31 C32 C27 121.2(3)
C31 C32 H32 119.4
C27 C32 H32 119.4
C34 C33 C38 118.2(3)
C34 C33 P1 119.5(2)
C38 C33 P1 122.2(2)
C35 C34 C33 120.7(3)
C35 C34 H34 119.6
C33 C34 H34 119.6
C36 C35 C34 121.3(3)
C36 C35 H35 119.4
C34 C35 H35 119.4
C37 C36 C35 118.0(3)
C37 C36 C39 121.1(3)
C35 C36 C39 121.0(3)
C36 C37 C38 121.3(3)
C36 C37 H37 119.3
C38 C37 H37 119.3
C33 C38 C37 120.5(3)
C33 C38 H38 119.8
C37 C38 H38 119.8
C36 C39 H39A 109.5
C36 C39 H39B 109.5
H39A C39 H39B 109.5
C36 C39 H39C 109.5
H39A C39 H39C 109.5
H39B C39 H39C 109.5
C41 C40 C45 118.3(3)
C41 C40 P1 121.9(2)
C45 C40 P1 119.6(2)
C40 C41 C42 120.4(3)
C40 C41 H41 119.8
C42 C41 H41 119.8
C43 C42 C41 121.1(3)
C43 C42 H42 119.5
C41 C42 H42 119.5
C44 C43 C42 118.1(3)
C44 C43 C46 120.9(3)
C42 C43 C46 121.0(3)
C45 C44 C43 121.3(3)
C45 C44 H44 119.4
C43 C44 H44 119.4
C44 C45 C40 120.9(3)
C44 C45 H45 119.6
C40 C45 H45 119.6
C43 C46 H46A 109.5
C43 C46 H46B 109.5
H46A C46 H46B 109.5
C43 C46 H46C 109.5
H46A C46 H46C 109.5
H46B C46 H46C 109.5
C53 C48 C49 120.9(3)
C53 C48 H48 119.5
C49 C48 H48 119.5
C48 C49 C50 120.6(3)
C48 C49 H49 119.7
C50 C49 H49 119.7
C51 C50 C49 118.1(3)
C51 C50 C54 121.7(3)
C49 C50 C54 120.2(3)
C50 C51 C52 121.4(3)
C50 C51 H51 119.3
C52 C51 H51 119.3
C51 C52 C53 120.2(3)
C51 C52 H52 119.9
C53 C52 H52 119.9
C48 C53 C52 118.8(3)
C48 C53 P1 119.1(2)
C52 C53 P1 122.1(2)
C50 C54 H54A 109.5
C50 C54 H54B 109.5
H54A C54 H54B 109.5
C50 C54 H54C 109.5
H54A C54 H54C 109.5
H54B C54 H54C 109.5
C56 C55 C60 118.7(3)
C56 C55 P2 120.5(2)
C60 C55 P2 120.8(2)
C55 C56 C57 120.6(3)
C55 C56 H56 119.7
C57 C56 H56 119.7
C56 C57 C58 121.0(3)
C56 C57 H57 119.5
C58 C57 H57 119.5
C59 C58 C57 117.8(3)
C59 C58 C61 121.4(3)
C57 C58 C61 120.9(3)
C58 C59 C60 122.2(3)
C58 C59 H59 118.9
C60 C59 H59 118.9
C59 C60 C55 119.7(3)
C59 C60 H60 120.2
C55 C60 H60 120.2
C58 C61 H61A 109.5
C58 C61 H61B 109.5
H61A C61 H61B 109.5
C58 C61 H61C 109.5
H61A C61 H61C 109.5
H61B C61 H61C 109.5
C63 C62 C67 118.8(3)
C63 C62 P2 118.7(2)
C67 C62 P2 121.9(2)
C62 C63 C64 120.5(3)
C62 C63 H63 119.8
C64 C63 H63 119.8
C65 C64 C63 121.0(3)
C65 C64 H64 119.5
C63 C64 H64 119.5
C64 C65 C66 118.0(3)
C64 C65 C68 120.4(3)
C66 C65 C68 121.6(3)
C67 C66 C65 121.6(3)
C67 C66 H66 119.2
C65 C66 H66 119.2
C66 C67 C62 120.1(3)
C66 C67 H67 120.0
C62 C67 H67 120.0
C65 C68 H68A 109.5
C65 C68 H68B 109.5
H68A C68 H68B 109.5
C65 C68 H68C 109.5
H68A C68 H68C 109.5
H68B C68 H68C 109.5
C70 C69 C74 118.4(3)
C70 C69 P2 122.6(2)
C74 C69 P2 118.6(2)
C71 C70 C69 120.6(3)
C71 C70 H70 119.7
C69 C70 H70 119.7
C72 C71 C70 121.2(3)
C72 C71 H71 119.4
C70 C71 H71 119.4
C71 C72 C73 118.3(3)
C71 C72 C75 121.0(3)
C73 C72 C75 120.6(3)
C74 C73 C72 120.9(3)
C74 C73 H73 119.5
C72 C73 H73 119.5
C73 C74 C69 120.6(3)
C73 C74 H74 119.7
C69 C74 H74 119.7
C72 C75 H75A 109.5
C72 C75 H75B 109.5
H75A C75 H75B 109.5
C72 C75 H75C 109.5
H75A C75 H75C 109.5
H75B C75 H75C 109.5
H1WA O1W H1WB 102.1
H1WA O1W H1WA 0.0
H1WB O1W H1WA 102.1
H1WA O1W H1WB 102.1
H1WB O1W H1WB 0.0
H1WA O1W H1WB 102.1

loop_
_geom_bond_atom_site_label_1
_geom_bond_atom_site_label_2
_geom_bond_distance
Pt1 C1 1.952(3)
Pt1 P2 2.3159(8)
Pt1 P1 2.3254(8)
Pt1 Cl1 2.3493(7)
P1 C40 1.822(3)
P1 C53 1.827(3)
P1 C33 1.828(3)
P2 C62 1.817(3)
P2 C55 1.822(3)
P2 C69 1.824(3)
O1 C19 1.388(4)
O1 C18 1.389(4)
C1 C2 1.209(4)
C2 C3 1.424(4)
C3 C4 1.400(4)
C3 C8 1.401(4)
C4 C5 1.386(4)
C4 H4 0.9500
C5 C6 1.396(4)
C5 H5 0.9500
C6 C7 1.401(4)
C6 C9 1.489(4)
C7 C8 1.374(4)
C7 H7 0.9500
C8 H8 0.9500
C9 C16 1.370(4)
C9 C10 1.485(4)
C10 C15 1.390(4)
C10 C11 1.392(4)
C11 C12 1.383(4)
C11 H11 0.9500
C12 C13 1.374(5)
C12 H12 0.9500
C13 C14 1.389(5)
C13 H13 0.9500
C14 C15 1.385(4)
C14 H14 0.9500
C15 H15 0.9500
C16 C20 1.453(4)
C16 C17 1.455(4)
C17 C18 1.334(4)
C17 H17 0.9500
C18 C21 1.471(4)
C19 C20 1.334(4)
C19 C27 1.472(4)
C20 H20 0.9500
C21 C26 1.386(5)
C21 C22 1.395(4)
C22 C23 1.378(4)
C22 H22 0.9500
C23 C24 1.371(5)
C23 H23 0.9500
C24 C25 1.374(5)
C24 H24 0.9500
C25 C26 1.391(5)
C25 H25 0.9500
C26 H26 0.9500
C27 C28 1.393(4)
C27 C32 1.398(4)
C28 C29 1.388(5)
C28 H28 0.9500
C29 C30 1.375(5)
C29 H29 0.9500
C30 C31 1.389(5)
C30 H30 0.9500
C31 C32 1.379(4)
C31 H31 0.9500
C32 H32 0.9500
C33 C34 1.387(4)
C33 C38 1.390(4)
C34 C35 1.387(4)
C34 H34 0.9500
C35 C36 1.382(5)
C35 H35 0.9500
C36 C37 1.382(5)
C36 C39 1.505(4)
C37 C38 1.390(5)
C37 H37 0.9500
C38 H38 0.9500
C39 H39A 0.9800
C39 H39B 0.9800
C39 H39C 0.9800
C40 C41 1.386(4)
C40 C45 1.393(4)
C41 C42 1.390(4)
C41 H41 0.9500
C42 C43 1.389(5)
C42 H42 0.9500
C43 C44 1.380(5)
C43 C46 1.507(5)
C44 C45 1.377(5)
C44 H44 0.9500
C45 H45 0.9500
C46 H46A 0.9800
C46 H46B 0.9800
C46 H46C 0.9800
C48 C53 1.384(4)
C48 C49 1.390(4)
C48 H48 0.9500
C49 C50 1.397(4)
C49 H49 0.9500
C50 C51 1.388(4)
C50 C54 1.504(4)
C51 C52 1.390(4)
C51 H51 0.9500
C52 C53 1.393(4)
C52 H52 0.9500
C54 H54A 0.9800
C54 H54B 0.9800
C54 H54C 0.9800
C55 C56 1.386(4)
C55 C60 1.398(4)
C56 C57 1.389(4)
C56 H56 0.9500
C57 C58 1.396(4)
C57 H57 0.9500
C58 C59 1.375(4)
C58 C61 1.508(4)
C59 C60 1.386(4)
C59 H59 0.9500
C60 H60 0.9500
C61 H61A 0.9800
C61 H61B 0.9800
C61 H61C 0.9800
C62 C63 1.386(4)
C62 C67 1.391(4)
C63 C64 1.392(4)
C63 H63 0.9500
C64 C65 1.383(5)
C64 H64 0.9500
C65 C66 1.388(4)
C65 C68 1.503(4)
C66 C67 1.384(4)
C66 H66 0.9500
C67 H67 0.9500
C68 H68A 0.9800
C68 H68B 0.9800
C68 H68C 0.9800
C69 C70 1.395(4)
C69 C74 1.401(4)
C70 C71 1.386(4)
C70 H70 0.9500
C71 C72 1.381(5)
C71 H71 0.9500
C72 C73 1.403(5)
C72 C75 1.511(4)
C73 C74 1.378(4)
C73 H73 0.9500
C74 H74 0.9500
C75 H75A 0.9800
C75 H75B 0.9800
C75 H75C 0.9800
O1W H1WA 0.8500
O1W H1WB 0.8500
O1W H1WA 0.8500
O1W H1WB 0.8500

loop_
_geom_torsion_atom_site_label_1
_geom_torsion_atom_site_label_2
_geom_torsion_atom_site_label_3
_geom_torsion_atom_site_label_4
_geom_torsion
C1 Pt1 P1 C40 -168.00(15)
P2 Pt1 P1 C40 176.5(4)
Cl1 Pt1 P1 C40 10.62(12)
C1 Pt1 P1 C53 -47.68(14)
P2 Pt1 P1 C53 -63.2(5)
Cl1 Pt1 P1 C53 130.94(11)
C1 Pt1 P1 C33 71.10(14)
P2 Pt1 P1 C33 55.6(5)
Cl1 Pt1 P1 C33 -110.28(11)
C1 Pt1 P2 C62 102.25(13)
P1 Pt1 P2 C62 117.7(4)
Cl1 Pt1 P2 C62 -76.39(11)
C1 Pt1 P2 C55 -140.10(14)
P1 Pt1 P2 C55 -124.6(4)
Cl1 Pt1 P2 C55 41.26(11)
C1 Pt1 P2 C69 -18.81(14)
P1 Pt1 P2 C69 -3.3(5)
Cl1 Pt1 P2 C69 162.55(12)
P2 Pt1 C1 C2 176(3)
P1 Pt1 C1 C2 -3(3)
Cl1 Pt1 C1 C2 -59(5)
Pt1 C1 C2 C3 -14(5)
C1 C2 C3 C4 -122(2)
C1 C2 C3 C8 54(2)
C8 C3 C4 C5 -3.8(4)
C2 C3 C4 C5 172.6(3)
C3 C4 C5 C6 1.8(5)
C4 C5 C6 C7 1.5(4)
C4 C5 C6 C9 -176.7(3)
C5 C6 C7 C8 -2.6(4)
C9 C6 C7 C8 175.6(3)
C6 C7 C8 C3 0.6(5)
C4 C3 C8 C7 2.6(4)
C2 C3 C8 C7 -173.8(3)
C5 C6 C9 C16 57.7(4)
C7 C6 C9 C16 -120.4(3)
C5 C6 C9 C10 -124.6(3)
C7 C6 C9 C10 57.3(4)
C16 C9 C10 C15 49.1(4)
C6 C9 C10 C15 -128.5(3)
C16 C9 C10 C11 -134.4(3)
C6 C9 C10 C11 48.0(4)
C15 C10 C11 C12 -1.6(5)
C9 C10 C11 C12 -178.2(3)
C10 C11 C12 C13 1.7(5)
C11 C12 C13 C14 -0.5(5)
C12 C13 C14 C15 -0.7(5)
C13 C14 C15 C10 0.7(5)
C11 C10 C15 C14 0.4(5)
C9 C10 C15 C14 176.9(3)
C10 C9 C16 C20 -174.4(3)
C6 C9 C16 C20 3.2(5)
C10 C9 C16 C17 6.8(5)
C6 C9 C16 C17 -175.7(3)
C9 C16 C17 C18 178.3(3)
C20 C16 C17 C18 -0.6(4)
C16 C17 C18 O1 -1.9(5)
C16 C17 C18 C21 178.5(3)
C19 O1 C18 C17 3.0(4)
C19 O1 C18 C21 -177.4(3)
C18 O1 C19 C20 -1.4(4)
C18 O1 C19 C27 180.0(3)
O1 C19 C20 C16 -1.2(5)
C27 C19 C20 C16 177.2(3)
C9 C16 C20 C19 -176.8(3)
C17 C16 C20 C19 2.2(4)
C17 C18 C21 C26 157.8(3)
O1 C18 C21 C26 -21.8(4)
C17 C18 C21 C22 -22.2(5)
O1 C18 C21 C22 158.2(3)
C26 C21 C22 C23 0.3(5)
C18 C21 C22 C23 -179.6(3)
C21 C22 C23 C24 -1.0(5)
C22 C23 C24 C25 0.4(6)
C23 C24 C25 C26 0.7(6)
C22 C21 C26 C25 0.8(5)
C18 C21 C26 C25 -179.2(3)
C24 C25 C26 C21 -1.3(6)
C20 C19 C27 C28 -174.4(3)
O1 C19 C27 C28 4.1(4)
C20 C19 C27 C32 4.0(5)
O1 C19 C27 C32 -177.4(3)
C32 C27 C28 C29 0.9(5)
C19 C27 C28 C29 179.4(3)
C27 C28 C29 C30 0.0(5)
C28 C29 C30 C31 -0.9(5)
C29 C30 C31 C32 0.8(5)
C30 C31 C32 C27 0.1(5)
C28 C27 C32 C31 -0.9(5)
C19 C27 C32 C31 -179.4(3)
C40 P1 C33 C34 -162.0(2)
C53 P1 C33 C34 88.4(3)
Pt1 P1 C33 C34 -35.0(3)
C40 P1 C33 C38 20.9(3)
C53 P1 C33 C38 -88.7(3)
Pt1 P1 C33 C38 147.9(2)
C38 C33 C34 C35 -0.1(5)
P1 C33 C34 C35 -177.3(2)
C33 C34 C35 C36 -0.6(5)
C34 C35 C36 C37 0.6(5)
C34 C35 C36 C39 -178.9(3)
C35 C36 C37 C38 0.1(5)
C39 C36 C37 C38 179.6(3)
C34 C33 C38 C37 0.8(5)
P1 C33 C38 C37 178.0(3)
C36 C37 C38 C33 -0.9(5)
C53 P1 C40 C41 -21.7(3)
C33 P1 C40 C41 -131.6(3)
Pt1 P1 C40 C41 103.3(3)
C53 P1 C40 C45 164.0(3)
C33 P1 C40 C45 54.0(3)
Pt1 P1 C40 C45 -71.1(3)
C45 C40 C41 C42 1.5(5)
P1 C40 C41 C42 -172.9(3)
C40 C41 C42 C43 -1.0(5)
C41 C42 C43 C44 -1.0(5)
C41 C42 C43 C46 177.8(3)
C42 C43 C44 C45 2.6(6)
C46 C43 C44 C45 -176.2(4)
C43 C44 C45 C40 -2.2(6)
C41 C40 C45 C44 0.1(5)
P1 C40 C45 C44 174.6(3)
C53 C48 C49 C50 -0.8(5)
C48 C49 C50 C51 -0.6(5)
C48 C49 C50 C54 178.1(3)
C49 C50 C51 C52 1.9(5)
C54 C50 C51 C52 -176.8(3)
C50 C51 C52 C53 -1.8(5)
C49 C48 C53 C52 1.0(4)
C49 C48 C53 P1 -177.8(2)
C51 C52 C53 C48 0.3(4)
C51 C52 C53 P1 179.1(2)
C40 P1 C53 C48 102.4(3)
C33 P1 C53 C48 -147.6(2)
Pt1 P1 C53 C48 -24.3(3)
C40 P1 C53 C52 -76.4(3)
C33 P1 C53 C52 33.6(3)
Pt1 P1 C53 C52 156.9(2)
C62 P2 C55 C56 178.3(2)
C69 P2 C55 C56 -71.1(3)
Pt1 P2 C55 C56 55.2(3)
C62 P2 C55 C60 -2.6(3)
C69 P2 C55 C60 108.1(3)
Pt1 P2 C55 C60 -125.7(2)
C60 C55 C56 C57 -1.6(5)
P2 C55 C56 C57 177.5(2)
C55 C56 C57 C58 2.0(5)
C56 C57 C58 C59 -0.6(5)
C56 C57 C58 C61 179.8(3)
C57 C58 C59 C60 -1.2(5)
C61 C58 C59 C60 178.3(3)
C58 C59 C60 C55 1.6(5)
C56 C55 C60 C59 -0.2(4)
P2 C55 C60 C59 -179.3(2)
C55 P2 C62 C63 -90.0(3)
C69 P2 C62 C63 159.7(2)
Pt1 P2 C62 C63 33.7(3)
C55 P2 C62 C67 81.9(3)
C69 P2 C62 C67 -28.5(3)
Pt1 P2 C62 C67 -154.4(2)
C67 C62 C63 C64 -0.9(5)
P2 C62 C63 C64 171.2(2)
C62 C63 C64 C65 0.9(5)
C63 C64 C65 C66 -0.6(5)
C63 C64 C65 C68 179.6(3)
C64 C65 C66 C67 0.3(5)
C68 C65 C66 C67 -179.9(3)
C65 C66 C67 C62 -0.3(5)
C63 C62 C67 C66 0.6(4)
P2 C62 C67 C66 -171.2(2)
C62 P2 C69 C70 132.7(3)
C55 P2 C69 C70 23.7(3)
Pt1 P2 C69 C70 -102.3(2)
C62 P2 C69 C74 -54.6(3)
C55 P2 C69 C74 -163.6(2)
Pt1 P2 C69 C74 70.4(2)
C74 C69 C70 C71 -1.3(4)
P2 C69 C70 C71 171.4(2)
C69 C70 C71 C72 0.6(5)
C70 C71 C72 C73 0.8(5)
C70 C71 C72 C75 -179.7(3)
C71 C72 C73 C74 -1.5(5)
C75 C72 C73 C74 179.0(3)
C72 C73 C74 C69 0.8(5)
C70 C69 C74 C73 0.6(4)
P2 C69 C74 C73 -172.4(2)
